data_1564080
loop_
_publ_author_name
'de Oliveira, Marcielli Indiara'
'Chuy, Gabriela Pereira'
'Vizzotto, Bruno Stefanello'
'Burrow, Robert Alan'
'Lang, Ernesto Schulz'
'dos Santos, Sailer Santos'

_publ_section_title
;
 Synthesis, characterization and biological applications of bismuth(III)
 complexes with aroylthiourea ligands
;
_journal_name_full 'Inorganica Chimica Acta'
_journal_page_first 119871
_journal_paper_doi 10.1016/j.ica.2020.119871
_journal_volume 512
_journal_year 2020
_chemical_formula_sum 'C144 H183 Bi3 N24 O12 S12'
_chemical_formula_weight 3453.79
_chemical_melting_point 383
_chemical_name_common 'bismuth(III) benzoyl-N,N-diethyltiourea'
_space_group_crystal_system monoclinic
_space_group_IT_number 15
_space_group_name_Hall '-C 2yc'
_space_group_name_H-M_alt 'C 1 2/c 1'
_atom_sites_solution_hydrogens mixed
_atom_sites_solution_primary dual
_atom_sites_solution_secondary difmap
_cell_angle_alpha 90
_cell_angle_beta 103.8078(14)
_cell_angle_gamma 90
_cell_formula_units_Z 4
_cell_length_a 71.6534(14)
_cell_length_b 10.6297(4)
_cell_length_c 21.2674(9)
_cell_measurement_reflns_used 9994
_cell_measurement_temperature 297.(2)
_cell_measurement_theta_max 26.5449
_cell_measurement_theta_min 2.3416
_cell_volume 15730.3(9)
_computing_cell_refinement 'SAINT V8.38A (Bruker AXS Inc., 2018)'
_computing_data_collection 'APEX3 v2018.7-2 (Bruker AXS Inc., 2018)'
_computing_data_reduction 'SAINT V8.38A (Bruker AXS Inc., 2018)'
_computing_molecular_graphics 'shelXle (C.B. Huebschle, rev 924)'
_computing_publication_material vim
_computing_structure_refinement 'SHELXL-2018/3 (Sheldrick, 2018)'
_computing_structure_solution 'SHELXT 2014/5 (Sheldrick, 2014)'
_diffrn_ambient_temperature 297.(2)
_diffrn_detector_area_resol_mean 10.4167
_diffrn_measured_fraction_theta_full 0.997
_diffrn_measured_fraction_theta_max 0.997
_diffrn_measurement_device_type 'Bruker D8 Venture Photon 100 diffractometer'
_diffrn_measurement_method '0.5 \% \w & \f scans'
_diffrn_radiation_monochromator 'Incoatec Montel two dimensional X ray optics'
_diffrn_radiation_type 'Mo K\a'
_diffrn_radiation_wavelength 0.71073
_diffrn_reflns_av_R_equivalents 0.0575
_diffrn_reflns_av_unetI/netI 0.0333
_diffrn_reflns_limit_h_max 102
_diffrn_reflns_limit_h_min -102
_diffrn_reflns_limit_k_max 15
_diffrn_reflns_limit_k_min -15
_diffrn_reflns_limit_l_max 30
_diffrn_reflns_limit_l_min -29
_diffrn_reflns_number 262421
_diffrn_reflns_theta_full 30.67
_diffrn_reflns_theta_max 30.67
_diffrn_reflns_theta_min 2.21
_diffrn_source 'microfocus X ray tube'
_diffrn_source_type 'Incoatex I\mS High Brilliance'
_exptl_absorpt_coefficient_mu 3.571
_exptl_absorpt_correction_T_max 1.0000
_exptl_absorpt_correction_T_min 0.6938
_exptl_absorpt_correction_type multi-scan
_exptl_absorpt_process_details
;
SADABS (version 2016/2; Bruker, 2016) was used to perform the multi--scan
absorption correction.
;
_exptl_crystal_colour yellow
_exptl_crystal_density_diffrn 1.458
_exptl_crystal_density_method 'not measured'
_exptl_crystal_description plate
_exptl_crystal_F_000 7008
_exptl_crystal_size_max 0.478
_exptl_crystal_size_mid 0.247
_exptl_crystal_size_min 0.028
_refine_diff_density_max 1.740
_refine_diff_density_min -2.106
_refine_ls_extinction_method none
_refine_ls_goodness_of_fit_ref 1.127
_refine_ls_hydrogen_treatment mixed
_refine_ls_matrix_type full
_refine_ls_number_parameters 1021
_refine_ls_number_reflns 24297
_refine_ls_number_restraints 756
_refine_ls_restrained_S_all 1.116
_refine_ls_R_factor_all 0.0752
_refine_ls_R_factor_gt 0.0451
_refine_ls_shift/su_max 0.001
_refine_ls_shift/su_mean 0.000
_refine_ls_structure_factor_coef Fsqd
_refine_ls_weighting_details 'w=1/[\s^2^(Fo^2^)+(0.0148P)^2^+63.9292P] where P=(Fo^2^+2Fc^2^)/3'
_refine_ls_weighting_scheme calc
_refine_ls_wR_factor_gt 0.0841
_refine_ls_wR_factor_ref 0.0920
_reflns_number_gt 17577
_reflns_number_total 24297
_reflns_threshold_expression 'I > 2\s(I)'
_cod_data_source_file ICA-2020-512-119871.cif
_cod_data_source_block 2
_cod_depositor_comments
;
The following automatic conversions were performed:

data item '_exptl_absorpt_correction_type' value 'Multi-Scan' was
changed to 'multi-scan' in accordance with the built-in table derived
from the CIF Core dictionary named 'cif_core.dic' version 2.4.5 last
updated on 2014-11-21.

Automatic conversion script
Id: cif_fix_values 8369 2020-08-20 11:38:08Z andrius 
;
_cod_database_code 1564080

loop_
_space_group_symop_operation_xyz
'x, y, z'
'-x, y, -z+1/2'
'x+1/2, y+1/2, z'
'-x+1/2, y+1/2, -z+1/2'
'-x, -y, -z'
'x, -y, z-1/2'
'-x+1/2, -y+1/2, -z'
'x+1/2, -y+1/2, z-1/2'

loop_
_atom_site_type_symbol
_atom_site_label
_atom_site_fract_x
_atom_site_fract_y
_atom_site_fract_z
_atom_site_U_iso_or_equiv
_atom_site_adp_type
_atom_site_calc_flag
_atom_site_refinement_flags_adp
_atom_site_refinement_flags_occupancy
_atom_site_refinement_flags_posn
_atom_site_occupancy
_atom_site_disorder_assembly
_atom_site_disorder_group
Bi Bi1 0.32455(2) 0.35879(2) 0.30345(2) 0.04273(4) Uani d . . . 1 . .
S S1 0.34693(2) 0.16619(14) 0.26610(6) 0.0715(3) Uani d . . . 1 . .
O O1 0.34209(5) 0.2701(3) 0.40220(15) 0.0701(9) Uani d . . . 1 . .
N N11 0.38341(6) 0.2358(6) 0.3060(3) 0.1058(19) Uani d . . . 1 . .
N N12 0.36988(5) 0.1782(4) 0.3874(2) 0.0679(10) Uani d . . . 1 . .
C C11 0.36775(6) 0.1981(5) 0.3243(3) 0.0671(13) Uani d . . . 1 . .
C C12 0.35681(6) 0.2023(4) 0.4196(2) 0.0541(10) Uani d U . . 1 . .
C C111 0.40111(9) 0.2742(10) 0.3564(4) 0.147(4) Uani d U . . 1 . .
H H11A 0.407991 0.339182 0.339114 0.176 Uiso calc U . R 1 . .
H H11B 0.397495 0.307444 0.394237 0.176 Uiso calc U . R 1 . .
C C112 0.41275(13) 0.1692(12) 0.3732(5) 0.193(5) Uani d U . . 1 . .
H H11C 0.4143 0.127742 0.334642 0.289 Uiso calc U . R 1 . .
H H11D 0.406904 0.112338 0.397897 0.289 Uiso calc U . R 1 . .
H H11E 0.425097 0.194789 0.398664 0.289 Uiso calc U . R 1 . .
C C113 0.38325(11) 0.2768(14) 0.2354(5) 0.198(6) Uani d U . . 1 . .
H H11F 0.370527 0.261923 0.208023 0.238 Uiso calc U . R 1 . .
H H11G 0.385731 0.366447 0.235042 0.238 Uiso calc U . R 1 . .
C C114 0.39562(16) 0.2190(14) 0.2112(6) 0.242(7) Uani d U . . 1 . .
H H11H 0.40831 0.246879 0.232294 0.362 Uiso calc U . R 1 . .
H H11I 0.393191 0.236809 0.16572 0.362 Uiso calc U . R 1 . .
H H11J 0.394607 0.13006 0.217508 0.362 Uiso calc U . R 1 . .
C C121 0.36028(7) 0.1487(4) 0.4864(2) 0.0606(11) Uani d U . . 1 . .
C C122 0.34603(9) 0.1505(6) 0.5188(3) 0.0877(16) Uani d U . . 1 . .
H H122 0.334167 0.185536 0.499283 0.105 Uiso calc U . R 1 . .
C C123 0.34902(12) 0.1006(7) 0.5810(3) 0.116(2) Uani d U . . 1 . .
H H123 0.339067 0.101196 0.602192 0.139 Uiso calc U . R 1 . .
C C124 0.36588(14) 0.0523(8) 0.6102(4) 0.130(3) Uani d U . . 1 . .
H H124 0.367663 0.018875 0.651619 0.156 Uiso calc U . R 1 . .
C C125 0.38096(13) 0.0512(8) 0.5793(3) 0.129(3) Uani d U . . 1 . .
H H125 0.392883 0.018802 0.600178 0.155 Uiso calc U . R 1 . .
C C126 0.37796(9) 0.0991(6) 0.5170(3) 0.0901(17) Uani d U . . 1 . .
H H126 0.387892 0.097798 0.49572 0.108 Uiso calc U . R 1 . .
S S2 0.29742(2) 0.22007(11) 0.33145(6) 0.0553(3) Uani d . . . 1 . .
O O2 0.30787(4) 0.2885(3) 0.19729(13) 0.0562(7) Uani d . . . 1 . .
N N21 0.26200(5) 0.2876(4) 0.27291(18) 0.0575(9) Uani d . . . 1 . .
N N22 0.27861(5) 0.2085(4) 0.20358(19) 0.0627(10) Uani d . . . 1 . .
C C21 0.27842(6) 0.2446(4) 0.2630(2) 0.0511(10) Uani d . . . 1 . .
C C22 0.29344(6) 0.2195(4) 0.1771(2) 0.0530(10) Uani d U . . 1 . .
C C211 0.25957(7) 0.3418(5) 0.3339(2) 0.0736(14) Uani d U . . 1 . .
H H21A 0.250323 0.409972 0.324221 0.088 Uiso calc U . R 1 . .
H H21B 0.271727 0.376929 0.357406 0.088 Uiso calc U . R 1 . .
C C212 0.25287(9) 0.2477(7) 0.3758(3) 0.104(2) Uani d U . . 1 . .
H H21C 0.241205 0.209155 0.351997 0.157 Uiso calc U . R 1 . .
H H21D 0.250561 0.289106 0.413369 0.157 Uiso calc U . R 1 . .
H H21E 0.262558 0.184296 0.389126 0.157 Uiso calc U . R 1 . .
C C213 0.24494(6) 0.2935(6) 0.2179(3) 0.0770(14) Uani d U . . 1 . .
H H21F 0.233414 0.28515 0.233868 0.092 Uiso calc U . R 1 . .
H H21G 0.2453 0.223793 0.188747 0.092 Uiso calc U . R 1 . .
C C214 0.24413(9) 0.4159(7) 0.1810(3) 0.114(2) Uani d U . . 1 . .
H H21H 0.25551 0.424284 0.164986 0.171 Uiso calc U . R 1 . .
H H21I 0.24335 0.484933 0.209354 0.171 Uiso calc U . R 1 . .
H H21J 0.233021 0.416016 0.145326 0.171 Uiso calc U . R 1 . .
C C221 0.29243(6) 0.1488(4) 0.1159(2) 0.0565(10) Uani d U . . 1 . .
C C222 0.30836(7) 0.1431(5) 0.0902(2) 0.0653(11) Uani d U . . 1 . .
H H222 0.319644 0.183664 0.110955 0.078 Uiso calc U . R 1 . .
C C223 0.30756(9) 0.0772(5) 0.0336(3) 0.0815(15) Uani d U . . 1 . .
H H223 0.31833 0.074214 0.016472 0.098 Uiso calc U . R 1 . .
C C224 0.29123(10) 0.0165(6) 0.0028(3) 0.0902(17) Uani d U . . 1 . .
H H224 0.290953 -0.028668 -0.034885 0.108 Uiso calc U . R 1 . .
C C225 0.27510(9) 0.0221(6) 0.0273(3) 0.0949(18) Uani d U . . 1 . .
H H225 0.263869 -0.01855 0.00603 0.114 Uiso calc U . R 1 . .
C C226 0.27571(7) 0.0882(5) 0.0835(3) 0.0755(14) Uani d U . . 1 . .
H H226 0.264808 0.092303 0.099997 0.091 Uiso calc U . R 1 . .
S S3 0.29994(2) 0.55655(10) 0.24291(5) 0.0576(3) Uani d . . . 1 . .
O O3 0.32137(4) 0.4899(3) 0.39258(12) 0.0500(6) Uani d . . . 1 . .
N N31 0.30962(7) 0.7831(3) 0.2933(2) 0.0767(13) Uani d . . . 1 . .
N N32 0.29938(5) 0.6482(3) 0.36019(16) 0.0506(8) Uani d . . . 1 . .
C C31 0.30387(6) 0.6692(4) 0.3031(2) 0.0526(10) Uani d . . . 1 . .
C C32 0.30662(6) 0.5549(4) 0.39742(17) 0.0440(8) Uani d U . . 1 . .
C C311 0.31847(13) 0.8235(7) 0.2306(4) 0.138(3) Uani d U . . 1 . .
H H31A 0.327978 0.889989 0.240871 0.165 Uiso calc U . R 1 . .
H H31B 0.32353 0.752455 0.211351 0.165 Uiso calc U . R 1 . .
C C312 0.30177(12) 0.8628(9) 0.1958(5) 0.150(3) Uani d U . . 1 . .
H H31C 0.2928 0.794166 0.188606 0.225 Uiso calc U . R 1 . .
H H31D 0.30331 0.893808 0.154978 0.225 Uiso calc U . R 1 . .
H H31E 0.297032 0.928972 0.218506 0.225 Uiso calc U . R 1 . .
C C313 0.31278(9) 0.8793(4) 0.3437(3) 0.0814(15) Uani d U . . 1 . .
H H31F 0.303612 0.867337 0.370132 0.098 Uiso calc U . R 1 . .
H H31G 0.310453 0.961478 0.323488 0.098 Uiso calc U . R 1 . .
C C314 0.33291(10) 0.8759(6) 0.3866(3) 0.106(2) Uani d U . . 1 . .
H H31H 0.342061 0.883936 0.360401 0.158 Uiso calc U . R 1 . .
H H31I 0.334906 0.7974 0.409557 0.158 Uiso calc U . R 1 . .
H H31J 0.33453 0.944046 0.416987 0.158 Uiso calc U . R 1 . .
C C321 0.29772(6) 0.5236(4) 0.45204(19) 0.0526(9) Uani d U . . 1 . .
C C322 0.28499(7) 0.6059(5) 0.4708(2) 0.0654(12) Uani d U . . 1 . .
H H322 0.281796 0.681485 0.448841 0.078 Uiso calc U . R 1 . .
C C323 0.27708(9) 0.5753(6) 0.5219(3) 0.0896(17) Uani d U . . 1 . .
H H323 0.268897 0.631792 0.535229 0.107 Uiso calc U . R 1 . .
C C324 0.28117(10) 0.4627(7) 0.5530(3) 0.0974(19) Uani d U . . 1 . .
H H324 0.275609 0.442281 0.58693 0.117 Uiso calc U . R 1 . .
C C325 0.29343(10) 0.3797(6) 0.5343(3) 0.0973(19) Uani d U . . 1 . .
H H325 0.296158 0.302792 0.555308 0.117 Uiso calc U . R 1 . .
C C326 0.30177(8) 0.4108(5) 0.4837(2) 0.0752(14) Uani d U . . 1 . .
H H326 0.310181 0.354734 0.471278 0.09 Uiso calc U . R 1 . .
Bi Bi2 0.5 0.60034(2) 0.25 0.05974(7) Uani d T P S 1 . .
S S4 0.36088(2) 0.54284(14) 0.31676(6) 0.0771(4) Uani d . . . 1 . .
O O4 0.38887(5) 0.5135(5) 0.50749(18) 0.1060(15) Uani d . . . 1 . .
N N41 0.38148(6) 0.7041(4) 0.40009(19) 0.0714(11) Uani d . . . 1 . .
N N42 0.36068(5) 0.5756(4) 0.44007(16) 0.0572(9) Uani d . . D 1 . .
H H42 0.3486(3) 0.552(5) 0.429(2) 0.082(17) Uiso d . . D 1 . .
C C41 0.36852(7) 0.6112(5) 0.3888(2) 0.0604(11) Uani d . . . 1 . .
C C42 0.37165(7) 0.5292(5) 0.4984(2) 0.0668(12) Uani d U . . 1 . .
C C411 0.38445(8) 0.7898(6) 0.4562(3) 0.0929(19) Uani d U . . 1 . .
H H41A 0.375566 0.767228 0.48238 0.112 Uiso calc U . R 1 . .
H H41B 0.381467 0.874983 0.440729 0.112 Uiso calc U . R 1 . .
C C412 0.40463(9) 0.7869(9) 0.4982(4) 0.140(3) Uani d U . . 1 . .
H H41C 0.408456 0.701178 0.508204 0.211 Uiso calc U . R 1 . .
H H41D 0.405063 0.831992 0.537653 0.211 Uiso calc U . R 1 . .
H H41E 0.413227 0.825506 0.475592 0.211 Uiso calc U . R 1 . .
C C413 0.39139(8) 0.7423(6) 0.3498(3) 0.0887(17) Uani d U . . 1 . .
H H41F 0.404211 0.771241 0.370622 0.106 Uiso calc U . R 1 . .
H H41G 0.392707 0.669348 0.323757 0.106 Uiso calc U . R 1 . .
C C414 0.38137(12) 0.8423(7) 0.3068(4) 0.124(3) Uani d U . . 1 . .
H H41H 0.388521 0.862687 0.275349 0.186 Uiso calc U . R 1 . .
H H41I 0.380289 0.9157 0.332023 0.186 Uiso calc U . R 1 . .
H H41J 0.36877 0.81373 0.285135 0.186 Uiso calc U . R 1 . .
C C421 0.36095(6) 0.5080(5) 0.54906(19) 0.0572(10) Uani d U . . 1 . .
C C422 0.34462(7) 0.5719(5) 0.5513(2) 0.0675(12) Uani d U . . 1 . .
H H422 0.33961 0.630591 0.51932 0.081 Uiso calc U . R 1 . .
C C423 0.33544(8) 0.5505(6) 0.6004(2) 0.0759(14) Uani d U . . 1 . .
H H423 0.324147 0.593242 0.600858 0.091 Uiso calc U . R 1 . .
C C424 0.34292(9) 0.4670(6) 0.6480(2) 0.0837(15) Uani d U . . 1 . .
H H424 0.33684 0.453185 0.681486 0.1 Uiso calc U . R 1 . .
C C425 0.35941(10) 0.4033(6) 0.6468(3) 0.0933(18) Uani d U . . 1 . .
H H425 0.364525 0.346607 0.679689 0.112 Uiso calc U . R 1 . .
C C426 0.36857(9) 0.4221(6) 0.5972(2) 0.0823(16) Uani d U . . 1 . .
H H426 0.379689 0.377727 0.596302 0.099 Uiso calc U . R 1 . .
S S5 0.47473(2) 0.76433(12) 0.17732(7) 0.0711(3) Uani d . . . 1 . .
O O5 0.48314(5) 0.6764(4) 0.32594(16) 0.0752(9) Uani d . . . 1 . .
N N51 0.43832(6) 0.7080(4) 0.1710(2) 0.0815(13) Uani d . . . 1 . .
N N52 0.45471(6) 0.7701(4) 0.2715(2) 0.0727(11) Uani d . . . 1 . .
C C51 0.45497(7) 0.7414(4) 0.2105(3) 0.0714(14) Uani d . . . 1 . .
C C52 0.46906(7) 0.7499(5) 0.3226(3) 0.0665(12) Uani d U . . 1 . .
C C511 0.42060(9) 0.7020(7) 0.1961(4) 0.110(2) Uani d U . . 1 . .
H H51A 0.421363 0.764903 0.229707 0.132 Uiso calc U . R 1 . .
H H51B 0.409499 0.721148 0.161341 0.132 Uiso calc U . R 1 . .
C C512 0.41819(11) 0.5777(8) 0.2225(5) 0.150(3) Uani d U . . 1 . .
H H51C 0.419556 0.514307 0.191766 0.225 Uiso calc U . R 1 . .
H H51D 0.405652 0.57178 0.230972 0.225 Uiso calc U . R 1 . .
H H51E 0.427792 0.565484 0.262052 0.225 Uiso calc U . R 1 . .
C C513 0.43629(10) 0.6655(7) 0.1048(3) 0.114(2) Uani d U . . 1 . .
H H51F 0.426589 0.600004 0.09547 0.136 Uiso calc U . R 1 . .
H H51G 0.448356 0.628906 0.100896 0.136 Uiso calc U . R 1 . .
C C514 0.43083(15) 0.7675(10) 0.0561(4) 0.188(5) Uani d U . . 1 . .
H H51H 0.429825 0.733795 0.013536 0.282 Uiso calc U . R 1 . .
H H51I 0.440452 0.832173 0.064588 0.282 Uiso calc U . R 1 . .
H H51J 0.418673 0.802395 0.058665 0.282 Uiso calc U . R 1 . .
C C521 0.46775(8) 0.8144(5) 0.3829(3) 0.0747(13) Uani d U . . 1 . .
C C522 0.48324(10) 0.8116(7) 0.4353(3) 0.0990(19) Uani d U . . 1 . .
H H522 0.494163 0.766519 0.432764 0.119 Uiso calc U . R 1 . .
C C523 0.48282(13) 0.8753(8) 0.4918(4) 0.129(3) Uani d U . . 1 . .
H H523 0.493515 0.873751 0.52667 0.155 Uiso calc U . R 1 . .
C C524 0.46691(15) 0.9397(9) 0.4966(4) 0.136(3) Uani d U . . 1 . .
H H524 0.466594 0.980735 0.534926 0.163 Uiso calc U . R 1 . .
C C525 0.45166(12) 0.9443(7) 0.4462(4) 0.116(2) Uani d U . . 1 . .
H H525 0.440865 0.990055 0.449466 0.139 Uiso calc U . R 1 . .
C C526 0.45179(9) 0.8808(6) 0.3887(3) 0.0919(17) Uani d U . . 1 . .
H H526 0.441018 0.883529 0.354192 0.11 Uiso calc U . R 1 . .
S S6 0.46813(4) 0.4373(2) 0.27280(12) 0.0647(6) Uani d . P D 0.5 A 1
O O6 0.49058(8) 0.4582(6) 0.1587(3) 0.0554(14) Uani d . P D 0.5 A 1
N N61 0.4631(3) 0.2022(10) 0.2304(10) 0.049(3) Uani d . P D 0.5 A 1
N N62 0.46279(10) 0.3428(6) 0.1519(3) 0.0526(16) Uani d . P D 0.5 A 1
C C61 0.46540(14) 0.3198(8) 0.2164(4) 0.050(2) Uani d . P D 0.5 A 1
C C62 0.47443(11) 0.4161(7) 0.1288(4) 0.0461(17) Uani d U P D 0.5 A 1
C C611 0.4594(4) 0.101(2) 0.1831(9) 0.069(5) Uani d U P D 0.5 A 1
H H61A 0.465942 0.025169 0.202386 0.082 Uiso calc U P R 0.5 A 1
H H61B 0.464544 0.123449 0.14633 0.082 Uiso calc U P R 0.5 A 1
C C612 0.4383(5) 0.076(3) 0.1606(17) 0.104(8) Uani d U P D 0.5 A 1
H H61C 0.435992 0.019826 0.124078 0.156 Uiso calc U P R 0.5 A 1
H H61D 0.431602 0.153399 0.1483 0.156 Uiso calc U P R 0.5 A 1
H H61E 0.433731 0.037507 0.195065 0.156 Uiso calc U P R 0.5 A 1
C C613 0.46358(18) 0.1619(11) 0.2987(5) 0.078(3) Uani d U P D 0.5 A 1
H H61F 0.455283 0.089495 0.29782 0.094 Uiso calc U P R 0.5 A 1
H H61G 0.458809 0.229527 0.32115 0.094 Uiso calc U P R 0.5 A 1
C C614 0.4843(2) 0.1277(14) 0.3354(7) 0.109(5) Uani d U P D 0.5 A 1
H H61H 0.489297 0.063811 0.311922 0.164 Uiso calc U P R 0.5 A 1
H H61I 0.484266 0.097025 0.377784 0.164 Uiso calc U P R 0.5 A 1
H H61J 0.492326 0.201207 0.339245 0.164 Uiso calc U P R 0.5 A 1
C C621 0.46713(9) 0.4512(7) 0.0591(2) 0.056(2) Uani d U P G 0.5 A 1
C C622 0.47693(11) 0.5429(9) 0.0332(4) 0.088(4) Uani d U P G 0.5 A 1
H H622 0.487884 0.579978 0.058898 0.105 Uiso calc U P R 0.5 A 1
C C623 0.47036(14) 0.5792(10) -0.0311(4) 0.114(6) Uani d U P G 0.5 A 1
H H623 0.476921 0.640575 -0.048385 0.136 Uiso calc U P R 0.5 A 1
C C624 0.45399(15) 0.5238(12) -0.0694(3) 0.102(5) Uani d U P G 0.5 A 1
H H624 0.449595 0.548096 -0.112432 0.123 Uiso calc U P R 0.5 A 1
C C625 0.44419(13) 0.4321(11) -0.0435(3) 0.098(5) Uani d U P G 0.5 A 1
H H625 0.433232 0.395021 -0.069196 0.117 Uiso calc U P R 0.5 A 1
C C626 0.45075(10) 0.3958(8) 0.0208(3) 0.075(3) Uani d U P G 0.5 A 1
H H626 0.444196 0.334423 0.038088 0.09 Uiso calc U P R 0.5 A 1
S S7 0.52962(5) 0.4086(2) 0.30819(12) 0.0758(8) Uani d . P D 0.5 A 2
O O7 0.55893(11) 0.3225(10) 0.1891(4) 0.107(3) Uani d . P D 0.5 A 2
N N71 0.5328(4) 0.1833(10) 0.2565(11) 0.054(4) Uani d . P D 0.5 A 2
N N72 0.52742(11) 0.3462(7) 0.1853(3) 0.0543(17) Uani d . P D 0.5 A 2
H H72 0.5173(8) 0.396(7) 0.170(4) 0.06(3) Uiso d . P D 0.5 B 2
C C71 0.53001(14) 0.3031(8) 0.2488(4) 0.053(2) Uani d . P D 0.5 A 2
C C72 0.54302(16) 0.3612(10) 0.1605(5) 0.074(3) Uani d U P D 0.5 A 2
C C711 0.53066(17) 0.0910(10) 0.2046(6) 0.071(3) Uani d U P D 0.5 A 2
H H71A 0.538237 0.016911 0.22029 0.085 Uiso calc U P R 0.5 A 2
H H71B 0.535369 0.126242 0.169172 0.085 Uiso calc U P R 0.5 A 2
C C712 0.50994(19) 0.0550(13) 0.1807(7) 0.085(4) Uani d U P D 0.5 A 2
H H71C 0.508377 0.0053 0.14213 0.127 Uiso calc U P R 0.5 A 2
H H71D 0.502226 0.129587 0.171382 0.127 Uiso calc U P R 0.5 A 2
H H71E 0.505949 0.006938 0.213455 0.127 Uiso calc U P R 0.5 A 2
C C713 0.5373(4) 0.127(2) 0.3235(9) 0.078(6) Uani d U P D 0.5 A 2
H H71F 0.531618 0.044335 0.321928 0.094 Uiso calc U P R 0.5 A 2
H H71G 0.531738 0.179554 0.351732 0.094 Uiso calc U P R 0.5 A 2
C C714 0.5593(4) 0.118(3) 0.3512(15) 0.115(10) Uani d U P D 0.5 A 2
H H71H 0.564782 0.063883 0.324064 0.173 Uiso calc U P R 0.5 A 2
H H71I 0.561906 0.083536 0.394198 0.173 Uiso calc U P R 0.5 A 2
H H71J 0.564968 0.20001 0.352568 0.173 Uiso calc U P R 0.5 A 2
C C721 0.53969(16) 0.4243(9) 0.0973(4) 0.094(3) Uani d U P G 0.5 A 2
C C722 0.52243(15) 0.4139(10) 0.0509(5) 0.122(5) Uani d U P G 0.5 A 2
H H72A 0.512476 0.365674 0.059405 0.147 Uiso calc U P R 0.5 A 2
C C723 0.52004(18) 0.4755(13) -0.0081(4) 0.151(6) Uani d U P G 0.5 A 2
H H72B 0.508497 0.468497 -0.039132 0.182 Uiso calc U P R 0.5 A 2
C C724 0.5349(2) 0.5475(12) -0.0208(5) 0.168(7) Uani d U P G 0.5 A 2
H H72C 0.533323 0.588761 -0.060269 0.202 Uiso calc U P R 0.5 A 2
C C725 0.5522(2) 0.5580(12) 0.0256(7) 0.179(8) Uani d U P G 0.5 A 2
H H72D 0.562128 0.606205 0.017131 0.215 Uiso calc U P R 0.5 A 2
C C726 0.55456(16) 0.4964(12) 0.0846(6) 0.139(5) Uani d U P G 0.5 A 2
H H72E 0.566107 0.503383 0.115669 0.166 Uiso calc U P R 0.5 A 2

loop_
_atom_site_aniso_label
_atom_site_aniso_U_11
_atom_site_aniso_U_22
_atom_site_aniso_U_33
_atom_site_aniso_U_12
_atom_site_aniso_U_13
_atom_site_aniso_U_23
Bi1 0.04219(7) 0.04022(7) 0.04521(7) -0.00075(6) 0.00929(5) -0.00052(6)
S1 0.0555(7) 0.0853(9) 0.0717(8) 0.0120(6) 0.0111(6) -0.0183(7)
O1 0.070(2) 0.083(2) 0.0564(18) 0.0298(18) 0.0136(16) 0.0125(16)
N11 0.051(3) 0.177(6) 0.094(4) -0.002(3) 0.027(3) -0.013(4)
N12 0.049(2) 0.078(3) 0.073(3) 0.0079(19) 0.0089(19) 0.004(2)
C11 0.044(2) 0.078(3) 0.079(3) 0.009(2) 0.014(2) -0.010(3)
C12 0.047(2) 0.049(2) 0.061(2) -0.0009(18) 0.0006(19) 0.0020(19)
C111 0.055(4) 0.246(11) 0.145(7) 0.002(5) 0.036(4) 0.032(7)
C112 0.116(7) 0.280(14) 0.169(9) 0.031(8) 0.006(7) -0.012(9)
C113 0.080(5) 0.380(18) 0.149(8) -0.034(8) 0.056(5) -0.074(10)
C114 0.171(10) 0.378(19) 0.187(11) -0.033(11) 0.066(9) -0.136(12)
C121 0.060(2) 0.051(2) 0.061(2) -0.005(2) -0.0049(19) 0.001(2)
C122 0.083(4) 0.105(4) 0.069(3) -0.013(3) 0.006(3) 0.016(3)
C123 0.137(6) 0.135(6) 0.070(4) -0.023(5) 0.014(4) 0.019(4)
C124 0.172(7) 0.128(6) 0.071(4) 0.003(6) -0.007(4) 0.025(4)
C125 0.161(7) 0.119(6) 0.082(4) 0.049(6) -0.021(4) 0.015(4)
C126 0.093(4) 0.088(4) 0.074(3) 0.025(3) -0.009(3) 0.004(3)
S2 0.0490(6) 0.0541(6) 0.0622(6) -0.0022(5) 0.0123(5) 0.0092(5)
O2 0.0608(18) 0.0559(17) 0.0509(16) -0.0119(14) 0.0115(14) -0.0089(13)
N21 0.0449(19) 0.065(2) 0.063(2) -0.0030(17) 0.0133(17) -0.0050(18)
N22 0.0444(19) 0.075(3) 0.068(2) -0.0056(18) 0.0123(17) -0.022(2)
C21 0.042(2) 0.045(2) 0.066(3) -0.0059(17) 0.0109(19) -0.0045(19)
C22 0.056(2) 0.047(2) 0.053(2) 0.0046(19) 0.0073(19) -0.0066(18)
C211 0.056(3) 0.091(4) 0.077(3) 0.004(3) 0.022(2) -0.008(3)
C212 0.091(4) 0.125(6) 0.105(5) -0.001(4) 0.038(4) 0.012(4)
C213 0.043(2) 0.103(4) 0.082(4) 0.003(3) 0.008(2) -0.001(3)
C214 0.078(4) 0.137(6) 0.114(5) 0.018(4) -0.002(4) 0.036(4)
C221 0.062(2) 0.050(2) 0.054(2) 0.000(2) 0.0072(19) -0.0085(18)
C222 0.071(3) 0.063(3) 0.064(3) 0.004(2) 0.021(2) -0.008(2)
C223 0.095(4) 0.085(4) 0.071(3) 0.011(3) 0.033(3) -0.012(3)
C224 0.115(4) 0.087(4) 0.064(3) 0.007(3) 0.013(3) -0.024(3)
C225 0.095(4) 0.101(4) 0.079(4) -0.016(4) 0.004(3) -0.039(3)
C226 0.058(3) 0.085(4) 0.079(3) -0.009(2) 0.008(2) -0.027(3)
S3 0.0758(7) 0.0473(6) 0.0454(5) 0.0037(5) 0.0057(5) 0.0030(4)
O3 0.0482(15) 0.0563(16) 0.0434(14) 0.0068(13) 0.0066(12) -0.0030(12)
N31 0.133(4) 0.041(2) 0.067(2) -0.013(2) 0.046(3) 0.0032(18)
N32 0.057(2) 0.0448(18) 0.0534(19) 0.0048(16) 0.0192(16) 0.0041(15)
C31 0.064(3) 0.043(2) 0.054(2) 0.0053(19) 0.019(2) 0.0076(17)
C32 0.049(2) 0.042(2) 0.0398(19) -0.0040(17) 0.0090(16) -0.0047(15)
C311 0.165(8) 0.077(4) 0.147(7) 0.026(5) -0.011(6) -0.030(5)
C312 0.128(7) 0.151(8) 0.182(9) 0.022(6) 0.059(6) -0.016(7)
C313 0.127(5) 0.041(3) 0.088(4) -0.005(3) 0.049(3) -0.009(2)
C314 0.112(5) 0.103(5) 0.111(5) -0.034(4) 0.044(4) -0.034(4)
C321 0.058(2) 0.058(2) 0.041(2) -0.0104(19) 0.0099(18) -0.0012(17)
C322 0.067(3) 0.073(3) 0.063(3) -0.012(2) 0.028(2) -0.010(2)
C323 0.091(4) 0.110(4) 0.081(4) -0.029(3) 0.048(3) -0.024(3)
C324 0.113(5) 0.126(5) 0.064(3) -0.041(4) 0.042(3) -0.007(3)
C325 0.130(5) 0.100(4) 0.065(3) -0.021(4) 0.031(3) 0.025(3)
C326 0.098(4) 0.074(3) 0.057(3) -0.003(3) 0.025(3) 0.013(2)
Bi2 0.08740(18) 0.03960(11) 0.04686(12) 0 0.00547(11) 0
S4 0.1024(10) 0.0852(9) 0.0498(6) -0.0360(8) 0.0299(7) -0.0160(6)
O4 0.054(2) 0.185(5) 0.080(3) 0.028(3) 0.0171(19) 0.028(3)
N41 0.061(2) 0.091(3) 0.065(2) -0.022(2) 0.020(2) -0.015(2)
N42 0.050(2) 0.081(3) 0.0412(18) -0.0072(19) 0.0113(16) -0.0027(17)
C41 0.064(3) 0.073(3) 0.047(2) -0.009(2) 0.018(2) -0.006(2)
C42 0.057(3) 0.094(4) 0.048(2) 0.003(3) 0.009(2) 0.001(2)
C411 0.079(4) 0.112(5) 0.088(4) -0.031(3) 0.020(3) -0.041(4)
C412 0.086(4) 0.198(9) 0.124(6) -0.046(5) -0.001(4) -0.061(6)
C413 0.077(4) 0.109(5) 0.086(4) -0.035(3) 0.033(3) -0.009(3)
C414 0.160(7) 0.102(5) 0.122(6) -0.012(5) 0.059(5) 0.025(4)
C421 0.056(2) 0.072(3) 0.039(2) 0.004(2) 0.0045(18) -0.0035(19)
C422 0.069(3) 0.083(3) 0.051(2) 0.010(2) 0.014(2) 0.002(2)
C423 0.074(3) 0.099(4) 0.059(3) 0.006(3) 0.026(2) -0.011(3)
C424 0.111(4) 0.093(4) 0.053(3) -0.004(3) 0.031(3) -0.006(3)
C425 0.124(5) 0.104(5) 0.052(3) 0.012(4) 0.020(3) 0.020(3)
C426 0.092(4) 0.100(4) 0.053(3) 0.025(3) 0.012(3) 0.009(3)
S5 0.0704(8) 0.0589(7) 0.0773(8) 0.0057(6) 0.0041(6) 0.0144(6)
O5 0.063(2) 0.091(3) 0.071(2) 0.0166(19) 0.0148(17) 0.0155(19)
N51 0.055(2) 0.081(3) 0.092(3) -0.005(2) -0.016(2) 0.002(2)
N52 0.051(2) 0.075(3) 0.085(3) 0.000(2) 0.003(2) -0.005(2)
C51 0.062(3) 0.050(3) 0.089(4) 0.002(2) -0.007(3) 0.004(2)
C52 0.057(3) 0.064(3) 0.078(3) -0.008(2) 0.014(2) 0.008(2)
C511 0.067(4) 0.121(5) 0.129(6) -0.013(4) -0.006(4) -0.003(4)
C512 0.098(6) 0.146(7) 0.205(10) -0.017(5) 0.033(6) 0.032(7)
C513 0.096(5) 0.118(6) 0.104(5) 0.006(4) -0.022(4) -0.014(4)
C514 0.212(10) 0.220(11) 0.101(6) 0.068(9) -0.023(6) 0.025(6)
C521 0.073(3) 0.077(3) 0.079(3) -0.002(3) 0.028(3) 0.011(3)
C522 0.097(4) 0.111(5) 0.084(4) 0.014(4) 0.012(3) -0.003(3)
C523 0.151(7) 0.149(7) 0.079(4) 0.017(5) 0.012(4) -0.011(4)
C524 0.186(8) 0.136(7) 0.097(5) 0.019(6) 0.058(5) 0.002(5)
C525 0.132(6) 0.114(5) 0.125(5) 0.023(5) 0.077(4) 0.010(5)
C526 0.086(4) 0.098(4) 0.102(4) 0.005(3) 0.041(3) 0.015(3)
S6 0.0847(17) 0.0522(13) 0.0658(14) -0.0106(12) 0.0351(13) -0.0127(11)
O6 0.047(3) 0.066(4) 0.055(3) -0.005(3) 0.016(3) -0.014(3)
N61 0.058(9) 0.048(6) 0.036(8) -0.004(5) 0.001(6) 0.007(4)
N62 0.062(4) 0.048(4) 0.043(4) -0.012(3) 0.005(3) 0.000(3)
C61 0.056(6) 0.043(5) 0.053(5) -0.008(4) 0.016(5) 0.002(4)
C62 0.051(4) 0.042(4) 0.045(4) -0.002(3) 0.011(3) -0.007(3)
C611 0.076(9) 0.053(10) 0.072(9) -0.005(7) 0.006(7) -0.008(6)
C612 0.079(9) 0.084(13) 0.129(18) -0.020(9) -0.011(10) -0.005(10)
C613 0.102(8) 0.068(7) 0.065(7) -0.020(7) 0.019(6) 0.017(6)
C614 0.114(10) 0.113(12) 0.078(9) -0.032(9) -0.023(8) 0.044(9)
C621 0.062(5) 0.065(5) 0.042(4) -0.003(4) 0.016(3) -0.001(4)
C622 0.079(7) 0.119(10) 0.068(6) -0.032(7) 0.025(5) 0.015(7)
C623 0.103(9) 0.151(13) 0.085(8) -0.031(9) 0.020(6) 0.053(8)
C624 0.120(10) 0.126(12) 0.061(7) -0.005(8) 0.019(6) 0.015(7)
C625 0.115(10) 0.112(11) 0.050(5) -0.026(8) -0.013(6) 0.002(6)
C626 0.076(6) 0.084(7) 0.054(5) -0.019(5) -0.004(4) 0.005(5)
S7 0.108(2) 0.0584(14) 0.0514(13) 0.0171(14) 0.0009(13) -0.0109(11)
O7 0.070(5) 0.141(8) 0.118(7) 0.006(5) 0.034(5) 0.022(6)
N71 0.065(11) 0.045(5) 0.042(9) 0.004(5) -0.005(6) -0.011(4)
N72 0.064(5) 0.055(4) 0.046(4) 0.018(4) 0.019(3) 0.001(3)
C71 0.050(5) 0.050(5) 0.055(6) 0.004(4) 0.007(5) -0.004(5)
C72 0.089(7) 0.063(6) 0.075(6) 0.000(6) 0.031(5) 0.000(5)
C711 0.085(7) 0.050(6) 0.074(7) 0.001(5) 0.013(6) -0.020(6)
C712 0.084(7) 0.075(8) 0.085(9) -0.002(6) -0.002(6) -0.024(7)
C713 0.092(13) 0.055(11) 0.079(10) -0.001(9) 0.002(8) 0.016(8)
C714 0.090(13) 0.14(2) 0.103(15) -0.005(14) -0.011(11) 0.044(17)
C721 0.150(10) 0.069(7) 0.082(6) 0.016(6) 0.066(6) 0.002(5)
C722 0.185(12) 0.132(12) 0.056(6) 0.046(10) 0.041(7) 0.010(7)
C723 0.254(17) 0.131(13) 0.087(9) 0.066(11) 0.076(9) 0.025(9)
C724 0.30(2) 0.134(14) 0.109(11) 0.065(14) 0.127(11) 0.033(11)
C725 0.31(2) 0.113(15) 0.148(14) -0.027(16) 0.124(12) 0.013(12)
C726 0.227(14) 0.091(10) 0.132(11) -0.027(11) 0.111(10) -0.005(9)

loop_
_atom_type_symbol
_atom_type_description
_atom_type_scat_dispersion_real
_atom_type_scat_dispersion_imag
_atom_type_scat_source
C C 0.0033 0.0016 'International Tables Vol C Tables 4.2.6.8 and 6.1.1.4'
H H 0.0000 0.0000 'International Tables Vol C Tables 4.2.6.8 and 6.1.1.4'
Bi Bi -4.1077 10.2566 'International Tables Vol C Tables 4.2.6.8 and 6.1.1.4'
N N 0.0061 0.0033 'International Tables Vol C Tables 4.2.6.8 and 6.1.1.4'
O O 0.0106 0.0060 'International Tables Vol C Tables 4.2.6.8 and 6.1.1.4'
S S 0.1246 0.1234 'International Tables Vol C Tables 4.2.6.8 and 6.1.1.4'

loop_
_geom_angle_atom_site_label_1
_geom_angle_atom_site_label_2
_geom_angle_atom_site_label_3
_geom_angle_site_symmetry_1
_geom_angle_site_symmetry_3
_geom_angle
O1 Bi1 O3 . . 70.26(10)
O1 Bi1 O2 . . 138.35(11)
O3 Bi1 O2 . . 143.05(10)
O1 Bi1 S2 . . 80.80(9)
O3 Bi1 S2 . . 86.10(7)
O2 Bi1 S2 . . 79.02(7)
O1 Bi1 S1 . . 75.22(8)
O3 Bi1 S1 . . 143.78(7)
O2 Bi1 S1 . . 72.53(8)
S2 Bi1 S1 . . 99.07(4)
O1 Bi1 S3 . . 146.57(8)
O3 Bi1 S3 . . 76.34(7)
O2 Bi1 S3 . . 71.92(7)
S2 Bi1 S3 . . 96.05(3)
S1 Bi1 S3 . . 137.64(4)
C11 S1 Bi1 . . 96.11(16)
C12 O1 Bi1 . . 135.9(3)
C11 N11 C111 . . 119.9(5)
C11 N11 C113 . . 123.4(5)
C111 N11 C113 . . 114.8(6)
C12 N12 C11 . . 124.8(4)
N12 C11 N11 . . 116.1(5)
N12 C11 S1 . . 124.2(4)
N11 C11 S1 . . 119.4(4)
O1 C12 N12 . . 127.8(4)
O1 C12 C121 . . 115.8(4)
N12 C12 C121 . . 116.4(4)
C112 C111 N11 . . 108.5(9)
C112 C111 H11A . . 110.0
N11 C111 H11A . . 110.0
C112 C111 H11B . . 110.0
N11 C111 H11B . . 110.0
H11A C111 H11B . . 108.4
C111 C112 H11C . . 109.5
C111 C112 H11D . . 109.5
H11C C112 H11D . . 109.5
C111 C112 H11E . . 109.5
H11C C112 H11E . . 109.5
H11D C112 H11E . . 109.5
C114 C113 N11 . . 113.9(12)
C114 C113 H11F . . 108.8
N11 C113 H11F . . 108.8
C114 C113 H11G . . 108.8
N11 C113 H11G . . 108.8
H11F C113 H11G . . 107.7
C113 C114 H11H . . 109.5
C113 C114 H11I . . 109.5
H11H C114 H11I . . 109.5
C113 C114 H11J . . 109.5
H11H C114 H11J . . 109.5
H11I C114 H11J . . 109.5
C122 C121 C126 . . 118.7(5)
C122 C121 C12 . . 120.1(4)
C126 C121 C12 . . 121.2(5)
C121 C122 C123 . . 120.8(6)
C121 C122 H122 . . 119.6
C123 C122 H122 . . 119.6
C124 C123 C122 . . 120.6(8)
C124 C123 H123 . . 119.7
C122 C123 H123 . . 119.7
C123 C124 C125 . . 120.4(7)
C123 C124 H124 . . 119.8
C125 C124 H124 . . 119.8
C126 C125 C124 . . 119.1(7)
C126 C125 H125 . . 120.4
C124 C125 H125 . . 120.4
C121 C126 C125 . . 120.3(7)
C121 C126 H126 . . 119.8
C125 C126 H126 . . 119.8
C21 S2 Bi1 . . 101.42(14)
C22 O2 Bi1 . . 133.2(3)
C21 N21 C211 . . 125.0(4)
C21 N21 C213 . . 119.1(4)
C211 N21 C213 . . 115.7(4)
C22 N22 C21 . . 125.0(4)
N22 C21 N21 . . 117.6(4)
N22 C21 S2 . . 124.4(3)
N21 C21 S2 . . 117.4(3)
O2 C22 N22 . . 125.8(4)
O2 C22 C221 . . 117.2(4)
N22 C22 C221 . . 116.9(4)
N21 C211 C212 . . 112.8(5)
N21 C211 H21A . . 109.0
C212 C211 H21A . . 109.0
N21 C211 H21B . . 109.0
C212 C211 H21B . . 109.0
H21A C211 H21B . . 107.8
C211 C212 H21C . . 109.5
C211 C212 H21D . . 109.5
H21C C212 H21D . . 109.5
C211 C212 H21E . . 109.5
H21C C212 H21E . . 109.5
H21D C212 H21E . . 109.5
N21 C213 C214 . . 111.7(5)
N21 C213 H21F . . 109.3
C214 C213 H21F . . 109.3
N21 C213 H21G . . 109.3
C214 C213 H21G . . 109.3
H21F C213 H21G . . 107.9
C213 C214 H21H . . 109.5
C213 C214 H21I . . 109.5
H21H C214 H21I . . 109.5
C213 C214 H21J . . 109.5
H21H C214 H21J . . 109.5
H21I C214 H21J . . 109.5
C222 C221 C226 . . 118.8(4)
C222 C221 C22 . . 119.8(4)
C226 C221 C22 . . 121.5(4)
C221 C222 C223 . . 120.1(5)
C221 C222 H222 . . 120.0
C223 C222 H222 . . 120.0
C224 C223 C222 . . 120.9(5)
C224 C223 H223 . . 119.6
C222 C223 H223 . . 119.6
C223 C224 C225 . . 120.0(5)
C223 C224 H224 . . 120.0
C225 C224 H224 . . 120.0
C224 C225 C226 . . 119.6(5)
C224 C225 H225 . . 120.2
C226 C225 H225 . . 120.2
C225 C226 C221 . . 120.7(5)
C225 C226 H226 . . 119.7
C221 C226 H226 . . 119.7
C31 S3 Bi1 . . 101.72(14)
C32 O3 Bi1 . . 127.4(2)
C31 N31 C313 . . 122.0(4)
C31 N31 C311 . . 124.1(4)
C313 N31 C311 . . 112.7(4)
C32 N32 C31 . . 122.0(3)
N31 C31 N32 . . 116.6(4)
N31 C31 S3 . . 121.6(3)
N32 C31 S3 . . 121.5(3)
O3 C32 N32 . . 125.3(4)
O3 C32 C321 . . 117.1(3)
N32 C32 C321 . . 117.6(4)
C312 C311 N31 . . 93.7(8)
C312 C311 H31A . . 113.0
N31 C311 H31A . . 113.0
C312 C311 H31B . . 113.0
N31 C311 H31B . . 113.0
H31A C311 H31B . . 110.4
C311 C312 H31C . . 109.5
C311 C312 H31D . . 109.5
H31C C312 H31D . . 109.5
C311 C312 H31E . . 109.5
H31C C312 H31E . . 109.5
H31D C312 H31E . . 109.5
N31 C313 C314 . . 112.6(5)
N31 C313 H31F . . 109.1
C314 C313 H31F . . 109.1
N31 C313 H31G . . 109.1
C314 C313 H31G . . 109.1
H31F C313 H31G . . 107.8
C313 C314 H31H . . 109.5
C313 C314 H31I . . 109.5
H31H C314 H31I . . 109.5
C313 C314 H31J . . 109.5
H31H C314 H31J . . 109.5
H31I C314 H31J . . 109.5
C326 C321 C322 . . 119.1(4)
C326 C321 C32 . . 119.9(4)
C322 C321 C32 . . 121.1(4)
C323 C322 C321 . . 120.0(5)
C323 C322 H322 . . 120.0
C321 C322 H322 . . 120.0
C324 C323 C322 . . 120.5(6)
C324 C323 H323 . . 119.8
C322 C323 H323 . . 119.8
C323 C324 C325 . . 120.2(5)
C323 C324 H324 . . 119.9
C325 C324 H324 . . 119.9
C324 C325 C326 . . 119.7(6)
C324 C325 H325 . . 120.1
C326 C325 H325 . . 120.1
C321 C326 C325 . . 120.6(6)
C321 C326 H326 . . 119.7
C325 C326 H326 . . 119.7
O5 Bi2 O5 2_655 . 140.24(18)
O5 Bi2 O6 2_655 2_655 131.77(15)
O5 Bi2 O6 . 2_655 75.98(16)
O5 Bi2 O6 2_655 . 75.98(16)
O5 Bi2 O6 . . 131.77(15)
O6 Bi2 O6 2_655 . 102.9(3)
O5 Bi2 S5 2_655 . 76.86(9)
O5 Bi2 S5 . . 77.91(8)
O6 Bi2 S5 2_655 . 151.20(13)
O6 Bi2 S5 . . 85.65(14)
O5 Bi2 S5 2_655 2_655 77.91(9)
O5 Bi2 S5 . 2_655 76.87(9)
O6 Bi2 S5 2_655 2_655 85.65(15)
O6 Bi2 S5 . 2_655 151.19(13)
S5 Bi2 S5 . 2_655 100.10(6)
O5 Bi2 S7 2_655 2_655 112.10(10)
O5 Bi2 S7 . 2_655 95.02(11)
O6 Bi2 S7 2_655 2_655 86.61(15)
O6 Bi2 S7 . 2_655 37.75(14)
S5 Bi2 S7 . 2_655 83.74(6)
S5 Bi2 S7 2_655 2_655 169.94(6)
O5 Bi2 S7 2_655 . 95.02(11)
O5 Bi2 S7 . . 112.10(10)
S5 Bi2 S7 . . 169.93(6)
S5 Bi2 S7 2_655 . 83.74(6)
S7 Bi2 S7 2_655 . 94.03(11)
O5 Bi2 S6 2_655 2_655 63.67(10)
O5 Bi2 S6 . 2_655 146.81(9)
O6 Bi2 S6 2_655 2_655 72.05(14)
O6 Bi2 S6 . 2_655 65.63(14)
S5 Bi2 S6 . 2_655 135.19(6)
S5 Bi2 S6 2_655 2_655 91.89(6)
O5 Bi2 S6 2_655 . 146.81(9)
O5 Bi2 S6 . . 63.66(10)
O6 Bi2 S6 2_655 . 65.64(14)
O6 Bi2 S6 . . 72.06(14)
S5 Bi2 S6 . . 91.89(6)
S5 Bi2 S6 2_655 . 135.20(6)
S6 Bi2 S6 2_655 . 109.36(10)
C41 N41 C413 . . 120.5(4)
C41 N41 C411 . . 124.1(4)
C413 N41 C411 . . 114.5(4)
C42 N42 C41 . . 123.2(4)
C42 N42 H42 . . 117.(3)
C41 N42 H42 . . 115.(3)
N41 C41 N42 . . 116.9(4)
N41 C41 S4 . . 123.3(3)
N42 C41 S4 . . 119.7(3)
O4 C42 N42 . . 121.8(4)
O4 C42 C421 . . 123.1(4)
N42 C42 C421 . . 115.0(4)
N41 C411 C412 . . 113.5(5)
N41 C411 H41A . . 108.9
C412 C411 H41A . . 108.9
N41 C411 H41B . . 108.9
C412 C411 H41B . . 108.9
H41A C411 H41B . . 107.7
C411 C412 H41C . . 109.5
C411 C412 H41D . . 109.5
H41C C412 H41D . . 109.5
C411 C412 H41E . . 109.5
H41C C412 H41E . . 109.5
H41D C412 H41E . . 109.5
C414 C413 N41 . . 113.6(5)
C414 C413 H41F . . 108.8
N41 C413 H41F . . 108.8
C414 C413 H41G . . 108.8
N41 C413 H41G . . 108.8
H41F C413 H41G . . 107.7
C413 C414 H41H . . 109.5
C413 C414 H41I . . 109.5
H41H C414 H41I . . 109.5
C413 C414 H41J . . 109.5
H41H C414 H41J . . 109.5
H41I C414 H41J . . 109.5
C422 C421 C426 . . 119.6(5)
C422 C421 C42 . . 123.2(4)
C426 C421 C42 . . 117.2(4)
C421 C422 C423 . . 120.9(5)
C421 C422 H422 . . 119.6
C423 C422 H422 . . 119.6
C424 C423 C422 . . 119.9(5)
C424 C423 H423 . . 120.1
C422 C423 H423 . . 120.1
C423 C424 C425 . . 119.9(5)
C423 C424 H424 . . 120.1
C425 C424 H424 . . 120.1
C424 C425 C426 . . 120.9(5)
C424 C425 H425 . . 119.6
C426 C425 H425 . . 119.6
C425 C426 C421 . . 118.9(5)
C425 C426 H426 . . 120.5
C421 C426 H426 . . 120.5
C51 S5 Bi2 . . 100.12(16)
C52 O5 Bi2 . . 134.4(3)
C51 N51 C513 . . 124.1(5)
C51 N51 C511 . . 119.8(5)
C513 N51 C511 . . 115.9(5)
C52 N52 C51 . . 124.9(5)
N51 C51 N52 . . 117.0(5)
N51 C51 S5 . . 118.3(5)
N52 C51 S5 . . 124.1(4)
O5 C52 N52 . . 126.9(5)
O5 C52 C521 . . 116.9(5)
N52 C52 C521 . . 116.1(5)
C512 C511 N51 . . 111.4(6)
C512 C511 H51A . . 109.4
N51 C511 H51A . . 109.4
C512 C511 H51B . . 109.4
N51 C511 H51B . . 109.4
H51A C511 H51B . . 108.0
C511 C512 H51C . . 109.5
C511 C512 H51D . . 109.5
H51C C512 H51D . . 109.5
C511 C512 H51E . . 109.5
H51C C512 H51E . . 109.5
H51D C512 H51E . . 109.5
N51 C513 C514 . . 113.5(7)
N51 C513 H51F . . 108.9
C514 C513 H51F . . 108.9
N51 C513 H51G . . 108.9
C514 C513 H51G . . 108.9
H51F C513 H51G . . 107.7
C513 C514 H51H . . 109.5
C513 C514 H51I . . 109.5
H51H C514 H51I . . 109.5
C513 C514 H51J . . 109.5
H51H C514 H51J . . 109.5
H51I C514 H51J . . 109.5
C522 C521 C526 . . 117.9(6)
C522 C521 C52 . . 119.2(5)
C526 C521 C52 . . 122.8(5)
C521 C522 C523 . . 120.8(7)
C521 C522 H522 . . 119.6
C523 C522 H522 . . 119.6
C524 C523 C522 . . 120.3(8)
C524 C523 H523 . . 119.9
C522 C523 H523 . . 119.9
C525 C524 C523 . . 120.1(8)
C525 C524 H524 . . 120.0
C523 C524 H524 . . 120.0
C524 C525 C526 . . 120.5(8)
C524 C525 H525 . . 119.7
C526 C525 H525 . . 119.7
C521 C526 C525 . . 120.3(7)
C521 C526 H526 . . 119.8
C525 C526 H526 . . 119.8
C61 S6 Bi2 . . 105.8(3)
C62 O6 Bi2 . . 132.2(5)
C61 N61 C611 . . 124.(2)
C61 N61 C613 . . 121.1(16)
C611 N61 C613 . . 114.5(12)
C62 N62 C61 . . 122.3(7)
N61 C61 N62 . . 114.0(11)
N61 C61 S6 . . 122.6(12)
N62 C61 S6 . . 122.8(6)
O6 C62 N62 . . 127.2(7)
O6 C62 C621 . . 118.3(7)
N62 C62 C621 . . 114.5(6)
N61 C611 C612 . . 111.(2)
N61 C611 H61A . . 109.5
C612 C611 H61A . . 109.5
N61 C611 H61B . . 109.5
C612 C611 H61B . . 109.5
H61A C611 H61B . . 108.1
C611 C612 H61C . . 109.5
C611 C612 H61D . . 109.5
H61C C612 H61D . . 109.5
C611 C612 H61E . . 109.5
H61C C612 H61E . . 109.5
H61D C612 H61E . . 109.5
N61 C613 C614 . . 110.7(13)
N61 C613 H61F . . 109.5
C614 C613 H61F . . 109.5
N61 C613 H61G . . 109.5
C614 C613 H61G . . 109.5
H61F C613 H61G . . 108.1
C613 C614 H61H . . 109.5
C613 C614 H61I . . 109.5
H61H C614 H61I . . 109.5
C613 C614 H61J . . 109.5
H61H C614 H61J . . 109.5
H61I C614 H61J . . 109.5
C622 C621 C626 . . 120.0
C622 C621 C62 . . 118.5(5)
C626 C621 C62 . . 121.5(5)
C621 C622 C623 . . 120.0
C621 C622 H622 . . 120.0
C623 C622 H622 . . 120.0
C622 C623 C624 . . 120.0
C622 C623 H623 . . 120.0
C624 C623 H623 . . 120.0
C625 C624 C623 . . 120.0
C625 C624 H624 . . 120.0
C623 C624 H624 . . 120.0
C624 C625 C626 . . 120.0
C624 C625 H625 . . 120.0
C626 C625 H625 . . 120.0
C625 C626 C621 . . 120.0
C625 C626 H626 . . 120.0
C621 C626 H626 . . 120.0
C71 S7 Bi2 . . 106.2(3)
C71 N71 C711 . . 125.5(18)
C71 N71 C713 . . 120.0(18)
C711 N71 C713 . . 114.3(12)
C72 N72 C71 . . 119.0(8)
C72 N72 H72 . . 118.(6)
C71 N72 H72 . . 117.(6)
N71 C71 N72 . . 115.3(13)
N71 C71 S7 . . 125.9(13)
N72 C71 S7 . . 118.8(6)
O7 C72 N72 . . 121.5(9)
O7 C72 C721 . . 122.3(10)
N72 C72 C721 . . 116.2(9)
N71 C711 C712 . . 110.1(14)
N71 C711 H71A . . 109.6
C712 C711 H71A . . 109.6
N71 C711 H71B . . 109.6
C712 C711 H71B . . 109.6
H71A C711 H71B . . 108.2
C711 C712 H71C . . 109.5
C711 C712 H71D . . 109.5
H71C C712 H71D . . 109.5
C711 C712 H71E . . 109.5
H71C C712 H71E . . 109.5
H71D C712 H71E . . 109.5
N71 C713 C714 . . 111.(2)
N71 C713 H71F . . 109.5
C714 C713 H71F . . 109.5
N71 C713 H71G . . 109.5
C714 C713 H71G . . 109.5
H71F C713 H71G . . 108.1
C713 C714 H71H . . 109.5
C713 C714 H71I . . 109.5
H71H C714 H71I . . 109.5
C713 C714 H71J . . 109.5
H71H C714 H71J . . 109.5
H71I C714 H71J . . 109.5
C722 C721 C726 . . 120.0
C722 C721 C72 . . 122.4(9)
C726 C721 C72 . . 117.6(9)
C723 C722 C721 . . 120.0
C723 C722 H72A . . 120.0
C721 C722 H72A . . 120.0
C724 C723 C722 . . 120.0
C724 C723 H72B . . 120.0
C722 C723 H72B . . 120.0
C723 C724 C725 . . 120.0
C723 C724 H72C . . 120.0
C725 C724 H72C . . 120.0
C726 C725 C724 . . 120.0
C726 C725 H72D . . 120.0
C724 C725 H72D . . 120.0
C725 C726 C721 . . 120.0
C725 C726 H72E . . 120.0
C721 C726 H72E . . 120.0

loop_
_geom_bond_atom_site_label_1
_geom_bond_atom_site_label_2
_geom_bond_site_symmetry_2
_geom_bond_distance
Bi1 O1 . 2.370(3)
Bi1 O3 . 2.407(3)
Bi1 O2 . 2.407(3)
Bi1 S2 . 2.6192(11)
Bi1 S1 . 2.8287(12)
Bi1 S3 . 2.8462(11)
S1 C11 . 1.730(5)
O1 C12 . 1.258(5)
N11 C11 . 1.334(6)
N11 C111 . 1.508(9)
N11 C113 . 1.562(11)
N12 C12 . 1.310(6)
N12 C11 . 1.331(6)
C12 C121 . 1.495(6)
C111 C112 . 1.388(12)
C111 H11A . 0.97
C111 H11B . 0.97
C112 H11C . 0.96
C112 H11D . 0.96
C112 H11E . 0.96
C113 C114 . 1.282(12)
C113 H11F . 0.97
C113 H11G . 0.97
C114 H11H . 0.96
C114 H11I . 0.96
C114 H11J . 0.96
C121 C122 . 1.363(7)
C121 C126 . 1.383(7)
C122 C123 . 1.393(8)
C122 H122 . 0.93
C123 C124 . 1.323(10)
C123 H123 . 0.93
C124 C125 . 1.392(11)
C124 H124 . 0.93
C125 C126 . 1.388(9)
C125 H125 . 0.93
C126 H126 . 0.93
S2 C21 . 1.759(4)
O2 C22 . 1.258(5)
N21 C21 . 1.325(5)
N21 C211 . 1.466(6)
N21 C213 . 1.478(6)
N22 C22 . 1.321(5)
N22 C21 . 1.324(5)
C22 C221 . 1.491(6)
C211 C212 . 1.494(8)
C211 H21A . 0.97
C211 H21B . 0.97
C212 H21C . 0.96
C212 H21D . 0.96
C212 H21E . 0.96
C213 C214 . 1.512(8)
C213 H21F . 0.97
C213 H21G . 0.97
C214 H21H . 0.96
C214 H21I . 0.96
C214 H21J . 0.96
C221 C222 . 1.379(6)
C221 C226 . 1.389(6)
C222 C223 . 1.381(7)
C222 H222 . 0.93
C223 C224 . 1.359(8)
C223 H223 . 0.93
C224 C225 . 1.378(8)
C224 H224 . 0.93
C225 C226 . 1.379(7)
C225 H225 . 0.93
C226 H226 . 0.93
S3 C31 . 1.726(4)
O3 C32 . 1.287(4)
N31 C31 . 1.311(5)
N31 C313 . 1.459(6)
N31 C311 . 1.663(10)
N32 C32 . 1.298(5)
N32 C31 . 1.346(5)
C32 C321 . 1.490(5)
C311 C312 . 1.316(10)
C311 H31A . 0.97
C311 H31B . 0.97
C312 H31C . 0.96
C312 H31D . 0.96
C312 H31E . 0.96
C313 C314 . 1.512(8)
C313 H31F . 0.97
C313 H31G . 0.97
C314 H31H . 0.96
C314 H31I . 0.96
C314 H31J . 0.96
C321 C326 . 1.373(6)
C321 C322 . 1.388(6)
C322 C323 . 1.379(7)
C322 H322 . 0.93
C323 C324 . 1.365(9)
C323 H323 . 0.93
C324 C325 . 1.370(9)
C324 H324 . 0.93
C325 C326 . 1.388(7)
C325 H325 . 0.93
C326 H326 . 0.93
Bi2 O5 2_655 2.377(3)
Bi2 O5 . 2.377(3)
Bi2 O6 2_655 2.425(5)
Bi2 O6 . 2.425(5)
Bi2 S5 . 2.7147(12)
Bi2 S5 2_655 2.7148(12)
Bi2 S7 2_655 2.990(3)
Bi2 S7 . 2.990(3)
Bi2 S6 2_655 2.997(2)
Bi2 S6 . 2.997(2)
S4 C41 . 1.666(4)
O4 C42 . 1.215(5)
N41 C41 . 1.337(6)
N41 C413 . 1.476(6)
N41 C411 . 1.476(6)
N42 C42 . 1.391(6)
N42 C41 . 1.393(5)
N42 H42 . 0.881(19)
C42 C421 . 1.481(6)
C411 C412 . 1.508(8)
C411 H41A . 0.97
C411 H41B . 0.97
C412 H41C . 0.96
C412 H41D . 0.96
C412 H41E . 0.96
C413 C414 . 1.472(9)
C413 H41F . 0.97
C413 H41G . 0.97
C414 H41H . 0.96
C414 H41I . 0.96
C414 H41J . 0.96
C421 C422 . 1.363(6)
C421 C426 . 1.384(6)
C422 C423 . 1.379(7)
C422 H422 . 0.93
C423 C424 . 1.357(7)
C423 H423 . 0.93
C424 C425 . 1.368(8)
C424 H424 . 0.93
C425 C426 . 1.383(8)
C425 H425 . 0.93
C426 H426 . 0.93
S5 C51 . 1.743(6)
O5 C52 . 1.265(6)
N51 C51 . 1.333(6)
N51 C513 . 1.452(8)
N51 C511 . 1.491(8)
N52 C52 . 1.323(6)
N52 C51 . 1.337(7)
C52 C521 . 1.478(7)
C511 C512 . 1.461(10)
C511 H51A . 0.97
C511 H51B . 0.97
C512 H51C . 0.96
C512 H51D . 0.96
C512 H51E . 0.96
C513 C514 . 1.487(10)
C513 H51F . 0.97
C513 H51G . 0.97
C514 H51H . 0.96
C514 H51I . 0.96
C514 H51J . 0.96
C521 C522 . 1.372(8)
C521 C526 . 1.374(8)
C522 C523 . 1.387(9)
C522 H522 . 0.93
C523 C524 . 1.354(11)
C523 H523 . 0.93
C524 C525 . 1.335(11)
C524 H524 . 0.93
C525 C526 . 1.400(9)
C525 H525 . 0.93
C526 H526 . 0.93
S6 C61 . 1.711(8)
O6 C62 . 1.262(8)
N61 C61 . 1.305(11)
N61 C611 . 1.45(2)
N61 C613 . 1.51(2)
N62 C62 . 1.320(9)
N62 C61 . 1.361(9)
C62 C621 . 1.495(9)
C611 C612 . 1.500(18)
C611 H61A . 0.97
C611 H61B . 0.97
C612 H61C . 0.96
C612 H61D . 0.96
C612 H61E . 0.96
C613 C614 . 1.549(16)
C613 H61F . 0.97
C613 H61G . 0.97
C614 H61H . 0.96
C614 H61I . 0.96
C614 H61J . 0.96
C621 C622 . 1.39
C621 C626 . 1.39
C622 C623 . 1.39
C622 H622 . 0.93
C623 C624 . 1.39
C623 H623 . 0.93
C624 C625 . 1.39
C624 H624 . 0.93
C625 C626 . 1.39
C625 H625 . 0.93
C626 H626 . 0.93
S7 C71 . 1.694(8)
O7 C72 . 1.228(11)
N71 C71 . 1.293(12)
N71 C711 . 1.458(19)
N71 C713 . 1.50(3)
N72 C72 . 1.355(11)
N72 C71 . 1.397(10)
N72 H72 . 0.89(2)
C72 C721 . 1.469(12)
C711 C712 . 1.500(15)
C711 H71A . 0.97
C711 H71B . 0.97
C712 H71C . 0.96
C712 H71D . 0.96
C712 H71E . 0.96
C713 C714 . 1.552(19)
C713 H71F . 0.97
C713 H71G . 0.97
C714 H71H . 0.96
C714 H71I . 0.96
C714 H71J . 0.96
C721 C722 . 1.39
C721 C726 . 1.39
C722 C723 . 1.39
C722 H72A . 0.93
C723 C724 . 1.39
C723 H72B . 0.93
C724 C725 . 1.39
C724 H72C . 0.93
C725 C726 . 1.39
C725 H72D . 0.93
C726 H72E . 0.93

loop_
_geom_torsion_atom_site_label_1
_geom_torsion_atom_site_label_2
_geom_torsion_atom_site_label_3
_geom_torsion_atom_site_label_4
_geom_torsion_site_symmetry_1
_geom_torsion_site_symmetry_2
_geom_torsion_site_symmetry_3
_geom_torsion_site_symmetry_4
_geom_torsion
C12 N12 C11 N11 . . . . 144.3(5)
C12 N12 C11 S1 . . . . -41.2(7)
C111 N11 C11 N12 . . . . -10.2(9)
C113 N11 C11 N12 . . . . -173.6(8)
C111 N11 C11 S1 . . . . 174.9(6)
C113 N11 C11 S1 . . . . 11.6(10)
Bi1 S1 C11 N12 . . . . 69.2(5)
Bi1 S1 C11 N11 . . . . -116.4(5)
Bi1 O1 C12 N12 . . . . 15.3(8)
Bi1 O1 C12 C121 . . . . -168.3(3)
C11 N12 C12 O1 . . . . -16.1(8)
C11 N12 C12 C121 . . . . 167.5(5)
C11 N11 C111 C112 . . . . 91.4(9)
C113 N11 C111 C112 . . . . -103.8(10)
C11 N11 C113 C114 . . . . -127.1(10)
C111 N11 C113 C114 . . . . 68.8(13)
O1 C12 C121 C122 . . . . 14.4(7)
N12 C12 C121 C122 . . . . -168.7(5)
O1 C12 C121 C126 . . . . -164.2(5)
N12 C12 C121 C126 . . . . 12.7(7)
C126 C121 C122 C123 . . . . -1.6(9)
C12 C121 C122 C123 . . . . 179.8(5)
C121 C122 C123 C124 . . . . 1.2(11)
C122 C123 C124 C125 . . . . 0.3(13)
C123 C124 C125 C126 . . . . -1.3(14)
C122 C121 C126 C125 . . . . 0.6(9)
C12 C121 C126 C125 . . . . 179.2(6)
C124 C125 C126 C121 . . . . 0.8(12)
C22 N22 C21 N21 . . . . 146.7(4)
C22 N22 C21 S2 . . . . -42.2(6)
C211 N21 C21 N22 . . . . -174.3(4)
C213 N21 C21 N22 . . . . -0.2(6)
C211 N21 C21 S2 . . . . 14.0(6)
C213 N21 C21 S2 . . . . -171.9(3)
Bi1 S2 C21 N22 . . . . 64.9(4)
Bi1 S2 C21 N21 . . . . -124.0(3)
Bi1 O2 C22 N22 . . . . 31.4(7)
Bi1 O2 C22 C221 . . . . -152.1(3)
C21 N22 C22 O2 . . . . -16.6(8)
C21 N22 C22 C221 . . . . 166.9(4)
C21 N21 C211 C212 . . . . -95.0(6)
C213 N21 C211 C212 . . . . 90.8(6)
C21 N21 C213 C214 . . . . -87.2(6)
C211 N21 C213 C214 . . . . 87.4(6)
O2 C22 C221 C222 . . . . 11.4(6)
N22 C22 C221 C222 . . . . -171.8(4)
O2 C22 C221 C226 . . . . -168.4(4)
N22 C22 C221 C226 . . . . 8.4(7)
C226 C221 C222 C223 . . . . -0.6(7)
C22 C221 C222 C223 . . . . 179.6(5)
C221 C222 C223 C224 . . . . -0.4(8)
C222 C223 C224 C225 . . . . 1.1(10)
C223 C224 C225 C226 . . . . -0.7(10)
C224 C225 C226 C221 . . . . -0.3(10)
C222 C221 C226 C225 . . . . 0.9(8)
C22 C221 C226 C225 . . . . -179.3(5)
C313 N31 C31 N32 . . . . 5.6(7)
C311 N31 C31 N32 . . . . 171.8(5)
C313 N31 C31 S3 . . . . 179.3(4)
C311 N31 C31 S3 . . . . -14.5(8)
C32 N32 C31 N31 . . . . -128.3(5)
C32 N32 C31 S3 . . . . 58.0(5)
Bi1 S3 C31 N31 . . . . 123.7(4)
Bi1 S3 C31 N32 . . . . -62.9(4)
Bi1 O3 C32 N32 . . . . -63.4(5)
Bi1 O3 C32 C321 . . . . 119.4(3)
C31 N32 C32 O3 . . . . 15.6(6)
C31 N32 C32 C321 . . . . -167.3(4)
C31 N31 C311 C312 . . . . 94.8(7)
C313 N31 C311 C312 . . . . -97.9(7)
C31 N31 C313 C314 . . . . 87.7(7)
C311 N31 C313 C314 . . . . -79.9(6)
O3 C32 C321 C326 . . . . -17.1(6)
N32 C32 C321 C326 . . . . 165.5(4)
O3 C32 C321 C322 . . . . 164.3(4)
N32 C32 C321 C322 . . . . -13.1(6)
C326 C321 C322 C323 . . . . 2.0(7)
C32 C321 C322 C323 . . . . -179.4(4)
C321 C322 C323 C324 . . . . -2.2(8)
C322 C323 C324 C325 . . . . 1.0(10)
C323 C324 C325 C326 . . . . 0.3(10)
C322 C321 C326 C325 . . . . -0.6(8)
C32 C321 C326 C325 . . . . -179.3(5)
C324 C325 C326 C321 . . . . -0.5(9)
C413 N41 C41 N42 . . . . 176.1(5)
C411 N41 C41 N42 . . . . -15.4(8)
C413 N41 C41 S4 . . . . -6.6(7)
C411 N41 C41 S4 . . . . 161.9(5)
C42 N42 C41 N41 . . . . -60.5(7)
C42 N42 C41 S4 . . . . 122.1(5)
C41 N42 C42 O4 . . . . -2.3(8)
C41 N42 C42 C421 . . . . 174.4(4)
C41 N41 C411 C412 . . . . 121.3(6)
C413 N41 C411 C412 . . . . -69.6(8)
C41 N41 C413 C414 . . . . 90.3(7)
C411 N41 C413 C414 . . . . -79.3(7)
O4 C42 C421 C422 . . . . 150.9(6)
N42 C42 C421 C422 . . . . -25.8(7)
O4 C42 C421 C426 . . . . -26.7(8)
N42 C42 C421 C426 . . . . 156.7(5)
C426 C421 C422 C423 . . . . -1.0(8)
C42 C421 C422 C423 . . . . -178.5(5)
C421 C422 C423 C424 . . . . 1.5(8)
C422 C423 C424 C425 . . . . -0.8(9)
C423 C424 C425 C426 . . . . -0.4(10)
C424 C425 C426 C421 . . . . 0.9(10)
C422 C421 C426 C425 . . . . -0.1(8)
C42 C421 C426 C425 . . . . 177.5(5)
C513 N51 C51 N52 . . . . -175.5(5)
C511 N51 C51 N52 . . . . -1.0(7)
C513 N51 C51 S5 . . . . 12.6(7)
C511 N51 C51 S5 . . . . -172.9(4)
C52 N52 C51 N51 . . . . 147.6(5)
C52 N52 C51 S5 . . . . -40.9(7)
Bi2 S5 C51 N51 . . . . -123.6(4)
Bi2 S5 C51 N52 . . . . 65.1(4)
Bi2 O5 C52 N52 . . . . 28.7(8)
Bi2 O5 C52 C521 . . . . -155.3(4)
C51 N52 C52 O5 . . . . -17.9(8)
C51 N52 C52 C521 . . . . 166.1(5)
C51 N51 C511 C512 . . . . -89.2(8)
C513 N51 C511 C512 . . . . 85.7(8)
C51 N51 C513 C514 . . . . -95.2(8)
C511 N51 C513 C514 . . . . 90.1(8)
O5 C52 C521 C522 . . . . 12.3(8)
N52 C52 C521 C522 . . . . -171.2(5)
O5 C52 C521 C526 . . . . -169.5(5)
N52 C52 C521 C526 . . . . 6.9(8)
C526 C521 C522 C523 . . . . -0.8(10)
C52 C521 C522 C523 . . . . 177.4(6)
C521 C522 C523 C524 . . . . 1.1(13)
C522 C523 C524 C525 . . . . -1.4(15)
C523 C524 C525 C526 . . . . 1.3(14)
C522 C521 C526 C525 . . . . 0.7(9)
C52 C521 C526 C525 . . . . -177.4(6)
C524 C525 C526 C521 . . . . -1.0(11)
C611 N61 C61 N62 . . . . 4.(3)
C613 N61 C61 N62 . . . . -174.3(15)
C611 N61 C61 S6 . . . . 175.8(19)
C613 N61 C61 S6 . . . . -3.(3)
C62 N62 C61 N61 . . . . -136.5(15)
C62 N62 C61 S6 . . . . 52.2(12)
Bi2 S6 C61 N61 . . . . 136.5(14)
Bi2 S6 C61 N62 . . . . -52.9(9)
Bi2 O6 C62 N62 . . . . -64.2(11)
Bi2 O6 C62 C621 . . . . 115.8(7)
C61 N62 C62 O6 . . . . 11.9(13)
C61 N62 C62 C621 . . . . -168.1(8)
C61 N61 C611 C612 . . . . -95.(3)
C613 N61 C611 C612 . . . . 83.(2)
C61 N61 C613 C614 . . . . -90.(2)
C611 N61 C613 C614 . . . . 91.(2)
O6 C62 C621 C622 . . . . -9.5(10)
N62 C62 C621 C622 . . . . 170.4(6)
O6 C62 C621 C626 . . . . 171.5(7)
N62 C62 C621 C626 . . . . -8.6(10)
C626 C621 C622 C623 . . . . 0
C62 C621 C622 C623 . . . . -179.0(8)
C621 C622 C623 C624 . . . . 0
C622 C623 C624 C625 . . . . 0
C623 C624 C625 C626 . . . . 0
C624 C625 C626 C621 . . . . 0
C622 C621 C626 C625 . . . . 0
C62 C621 C626 C625 . . . . 179.0(8)
C711 N71 C71 N72 . . . . -9.(3)
C713 N71 C71 N72 . . . . 175.(2)
C711 N71 C71 S7 . . . . 171.6(16)
C713 N71 C71 S7 . . . . -4.(3)
C72 N72 C71 N71 . . . . -78.5(17)
C72 N72 C71 S7 . . . . 100.6(9)
Bi2 S7 C71 N71 . . . . -144.5(16)
Bi2 S7 C71 N72 . . . . 36.6(8)
C71 N72 C72 O7 . . . . 9.8(15)
C71 N72 C72 C721 . . . . -171.2(8)
C71 N71 C711 C712 . . . . -82.(3)
C713 N71 C711 C712 . . . . 93.(2)
C71 N71 C713 C714 . . . . -93.(3)
C711 N71 C713 C714 . . . . 91.(3)
O7 C72 C721 C722 . . . . 147.5(11)
N72 C72 C721 C722 . . . . -31.6(13)
O7 C72 C721 C726 . . . . -32.4(14)
N72 C72 C721 C726 . . . . 148.5(8)
C726 C721 C722 C723 . . . . 0
C72 C721 C722 C723 . . . . -179.9(9)
C721 C722 C723 C724 . . . . 0
C722 C723 C724 C725 . . . . 0
C723 C724 C725 C726 . . . . 0
C724 C725 C726 C721 . . . . 0
C722 C721 C726 C725 . . . . 0
C72 C721 C726 C725 . . . . 179.9(9)
